data_4084234
loop_
_publ_author_name
'Bernhammer, Jan C.'
'Singh, Harvenjit'
'Huynh, Han Vinh'

_publ_section_title
;
 Amine-Functionalized Indazolin-3-ylidene Complexes of Palladium(II) by
 Postmodification of a Single Precursor
;
_journal_issue 16
_journal_name_full Organometallics
_journal_page_first 4295
_journal_paper_doi 10.1021/om5006275
_journal_volume 33
_journal_year 2014
_chemical_formula_sum 'C29 H52 Br3 Cl6 N4 Pd'
_chemical_formula_weight 1015.57
_chemical_name_systematic
; 
 ? 
;
_space_group_crystal_system triclinic
_space_group_IT_number 2
_space_group_name_Hall '-P 1'
_space_group_name_H-M_alt 'P -1'
_symmetry_space_group_name_Hall '-P 1'
_symmetry_space_group_name_H-M 'P -1'
_atom_sites_solution_hydrogens mixed
_audit_creation_method SHELXL-2013
_cell_angle_alpha 82.908(3)
_cell_angle_beta 72.160(2)
_cell_angle_gamma 71.533(3)
_cell_formula_units_Z 2
_cell_length_a 12.4203(9)
_cell_length_b 12.4948(9)
_cell_length_c 14.5961(11)
_cell_measurement_reflns_used 9983
_cell_measurement_temperature 100(2)
_cell_measurement_theta_max 28.20
_cell_measurement_theta_min 2.63
_cell_volume 2044.3(3)
_computing.cell_refinement 'APEX2 v2013.6--2 (Bruker AXS)'
_computing.data_collection 'APEX2 (Bruker AXS)'
_computing.data_reduction 'SAINT V8.32B (Bruker AXS Inc., 2013)'
_computing.molecular_graphics 'Bruker SHELXTL'
_computing.publication_material 'Bruker SHELXTL'
_computing.structure_refinement 'SHELXL--2013 (Sheldrick 2013)'
_computing.structure_solution 'SHELXS--97 (Sheldrick 2008)'

_diffrn_ambient_temperature 100(2)
_diffrn_measured_fraction_theta_full 0.994
_diffrn_measured_fraction_theta_max 0.994
_diffrn_measurement_device_type 'Bruker D8 Venture'
_diffrn_measurement_method '\f and \w scans'
_diffrn_radiation_type MoK\a
_diffrn_radiation_wavelength 0.71073
_diffrn_reflns_av_R_equivalents 0.0558
_diffrn_reflns_av_unetI/netI 0.0351
_diffrn_reflns_Laue_measured_fraction_full 0.994
_diffrn_reflns_Laue_measured_fraction_max 0.994
_diffrn_reflns_limit_h_max 14
_diffrn_reflns_limit_h_min -14
_diffrn_reflns_limit_k_max 14
_diffrn_reflns_limit_k_min -14
_diffrn_reflns_limit_l_max 17
_diffrn_reflns_limit_l_min -17
_diffrn_reflns_number 52751
_diffrn_reflns_point_group_measured_fraction_full 0.994
_diffrn_reflns_point_group_measured_fraction_max 0.994
_diffrn_reflns_theta_full 25.000
_diffrn_reflns_theta_max 25.024
_diffrn_reflns_theta_min 2.092
_exptl_absorpt_coefficient_mu 3.803
_exptl_absorpt_correction_T_max 0.7457
_exptl_absorpt_correction_T_min 0.5973
_exptl_absorpt_correction_type multi-scan
_exptl_absorpt_process_details 'Sadabs, (Sheldrick 2012)'
_exptl_crystal_colour Yellow
_exptl_crystal_density_diffrn 1.650
_exptl_crystal_density_meas ?
_exptl_crystal_density_method 'Not Measured'
_exptl_crystal_description Thin_Plate
_exptl_crystal_F_000 1014
_exptl_crystal_size_max 0.22
_exptl_crystal_size_mid 0.12
_exptl_crystal_size_min 0.11
_refine_diff_density_max 1.544
_refine_diff_density_min -2.421
_refine_diff_density_rms 0.158
_refine_ls_extinction_method none
_refine_ls_goodness_of_fit_ref 1.076
_refine_ls_hydrogen_treatment mixed
_refine_ls_matrix_type full
_refine_ls_number_parameters 434
_refine_ls_number_reflns 7172
_refine_ls_number_restraints 113
_refine_ls_restrained_S_all 1.068
_refine_ls_R_factor_all 0.0718
_refine_ls_R_factor_gt 0.0513
_refine_ls_shift/su_max 0.001
_refine_ls_shift/su_mean 0.000
_refine_ls_structure_factor_coef Fsqd
_refine_ls_weighting_details 'w=1/[\s^2^(Fo^2^)+(0.0635P)^2^+17.7735P] where P=(Fo^2^+2Fc^2^)/3'
_refine_ls_weighting_scheme calc
_refine_ls_wR_factor_gt 0.1348
_refine_ls_wR_factor_ref 0.1477
_reflns_Friedel_coverage 0.000
_reflns_number_gt 5553
_reflns_number_total 7172
_reflns_threshold_expression 'I > 2\s(I)'
_cod_data_source_file om5006275_si_002.cif
_cod_data_source_block E144
_cod_depositor_comments
;
The following automatic conversions were performed:

'_exptl_absorpt_correction_type' value 'Multi-scan' changed to
'multi-scan' according to
/usr/data/users/saulius/crontab/automatic-downloads/rss-feeds/ACS/lib/dictionaries/cif_core.dic
dictionary named 'cif_core.dic' version 2.4.2 from 2011-04-26.

Automatic conversion script
Id: cif_fix_values 2281 2013-09-26 08:29:07Z andrius 

 Adding full bibliography for 4084233--4084235.cif.

The following automatic conversions were performed:

'_exptl_crystal_density_meas' value 'Not Measured' was changed to '?'
- the value is perceived as not measured.

Automatic conversion script
Id: cif_fix_values 3008 2015-01-20 13:52:24Z robertas 
;
_cod_database_code 4084234
_shelx_space_group_comment
; 
The symmetry employed for this shelxl refinement is uniquely defined 
by the following loop, which should always be used as a source of 
symmetry information in preference to the above space-group names. 
They are only intended as comments. 
;
_computing.bruker_data_scaling 'SADABS V2012/1 (Bruker AXS Inc.)'

_shelxl_version_number 2013-4

loop_
_space_group_symop_operation_xyz
'x, y, z'
'-x, -y, -z'

loop_
_atom_site_label
_atom_site_type_symbol
_atom_site_fract_x
_atom_site_fract_y
_atom_site_fract_z
_atom_site_U_iso_or_equiv
_atom_site_adp_type
_atom_site_occupancy
_atom_site_site_symmetry_order
_atom_site_calc_flag
_atom_site_refinement_flags_posn
_atom_site_refinement_flags_adp
_atom_site_refinement_flags_occupancy
_atom_site_disorder_assembly
_atom_site_disorder_group
C24 C 0.1852(8) 0.4549(7) 0.9287(7) 0.024(2) Uani 0.695(11) 1 d D U P A 1
H24A H 0.1036 0.4496 0.9443 0.029 Uiso 0.695(11) 1 calc R U P A 1
H24B H 0.1992 0.4658 0.9897 0.029 Uiso 0.695(11) 1 calc R U P A 1
C25 C 0.2708(10) 0.3456(7) 0.8867(8) 0.026(2) Uani 0.695(11) 1 d D U P A 1
H25A H 0.2723 0.3443 0.8186 0.031 Uiso 0.695(11) 1 calc R U P A 1
H25B H 0.3511 0.3425 0.8876 0.031 Uiso 0.695(11) 1 calc R U P A 1
C26 C 0.2416(10) 0.2426(9) 0.9390(8) 0.029(2) Uani 0.695(11) 1 d D U P A 1
H26A H 0.1704 0.2363 0.9255 0.035 Uiso 0.695(11) 1 calc R U P A 1
H26B H 0.2221 0.2519 1.0091 0.035 Uiso 0.695(11) 1 calc R U P A 1
C27 C 0.3404(13) 0.1353(10) 0.9111(10) 0.041(3) Uani 0.695(11) 1 d D U P A 1
H27A H 0.3638 0.1279 0.8411 0.061 Uiso 0.695(11) 1 calc R U P A 1
H27B H 0.3135 0.0707 0.9429 0.061 Uiso 0.695(11) 1 calc R U P A 1
H27C H 0.4083 0.1372 0.9310 0.061 Uiso 0.695(11) 1 calc R U P A 1
C24A C 0.2791(17) 0.4779(14) 0.9107(15) 0.025(3) Uani 0.305(11) 1 d D U P A 2
H24C H 0.2475 0.4842 0.9815 0.030 Uiso 0.305(11) 1 calc R U P A 2
H24D H 0.3517 0.5021 0.8898 0.030 Uiso 0.305(11) 1 calc R U P A 2
C25A C 0.310(2) 0.3568(16) 0.885(2) 0.024(3) Uani 0.305(11) 1 d D U P A 2
H25C H 0.3216 0.3546 0.8151 0.029 Uiso 0.305(11) 1 calc R U P A 2
H25D H 0.3869 0.3155 0.8974 0.029 Uiso 0.305(11) 1 calc R U P A 2
C26A C 0.222(2) 0.294(2) 0.937(2) 0.027(3) Uani 0.305(11) 1 d D U P A 2
H26C H 0.1523 0.3216 0.9121 0.032 Uiso 0.305(11) 1 calc R U P A 2
H26D H 0.1961 0.3096 1.0063 0.032 Uiso 0.305(11) 1 calc R U P A 2
C27A C 0.275(3) 0.169(2) 0.923(2) 0.034(4) Uani 0.305(11) 1 d D U P A 2
H27D H 0.3324 0.1548 0.8595 0.050 Uiso 0.305(11) 1 calc R U P A 2
H27E H 0.2120 0.1353 0.9288 0.050 Uiso 0.305(11) 1 calc R U P A 2
H27F H 0.3151 0.1355 0.9729 0.050 Uiso 0.305(11) 1 calc R U P A 2
Pd1 Pd 0.17534(4) 0.53809(4) 0.72878(4) 0.01722(15) Uani 1 1 d . . . . .
Br1 Br -0.01960(6) 0.51397(7) 0.79974(5) 0.0304(2) Uani 1 1 d . . . . .
Br2 Br 0.37171(6) 0.55858(6) 0.65641(5) 0.02619(19) Uani 1 1 d . . . . .
N1 N 0.1939(4) 0.4460(4) 0.5452(4) 0.0147(11) Uani 1 1 d . . . . .
N2 N 0.1603(4) 0.4707(4) 0.4617(4) 0.0149(11) Uani 1 1 d . . . . .
N3 N 0.5852(4) 0.1637(5) 0.5380(4) 0.0180(12) Uani 1 1 d D . . . .
H3N H 0.601(6) 0.097(3) 0.568(5) 0.022 Uiso 1 1 d D U . . .
N4 N 0.1940(6) 0.5506(5) 0.8669(5) 0.0320(15) Uani 1 1 d D . . . .
C1 C 0.1548(5) 0.5359(5) 0.6009(5) 0.0172(14) Uani 1 1 d . . . . .
C2 C 0.0944(5) 0.6265(5) 0.5469(5) 0.0160(13) Uani 1 1 d . . . . .
C3 C 0.0359(6) 0.7406(6) 0.5663(5) 0.0213(14) Uani 1 1 d . . . . .
H3 H 0.0306 0.7713 0.6245 0.026 Uiso 1 1 calc R U . . .
C4 C -0.0137(5) 0.8073(6) 0.4981(5) 0.0217(15) Uani 1 1 d . . . . .
H4 H -0.0535 0.8852 0.5092 0.026 Uiso 1 1 calc R U . . .
C5 C -0.0059(5) 0.7609(6) 0.4127(5) 0.0217(15) Uani 1 1 d . . . . .
H5 H -0.0406 0.8092 0.3672 0.026 Uiso 1 1 calc R U . . .
C6 C 0.0489(5) 0.6503(6) 0.3918(5) 0.0182(14) Uani 1 1 d . . . . .
H6 H 0.0523 0.6203 0.3340 0.022 Uiso 1 1 calc R U . . .
C7 C 0.1007(5) 0.5824(5) 0.4615(4) 0.0147(13) Uani 1 1 d . . . . .
C8 C 0.2072(6) 0.3948(6) 0.3816(5) 0.0226(15) Uani 1 1 d . . . . .
H8A H 0.2898 0.3919 0.3495 0.034 Uiso 1 1 calc R U . . .
H8B H 0.1604 0.4222 0.3357 0.034 Uiso 1 1 calc R U . . .
H8C H 0.2030 0.3190 0.4057 0.034 Uiso 1 1 calc R U . . .
C9 C 0.2592(5) 0.3317(5) 0.5691(5) 0.0162(13) Uani 1 1 d . . . . .
H9A H 0.2336 0.2766 0.5441 0.019 Uiso 1 1 calc R U . . .
H9B H 0.2399 0.3210 0.6400 0.019 Uiso 1 1 calc R U . . .
C10 C 0.3930(5) 0.3082(5) 0.5272(5) 0.0152(13) Uani 1 1 d . . . . .
H10A H 0.4153 0.3053 0.4561 0.018 Uiso 1 1 calc R U . . .
H10B H 0.4184 0.3689 0.5440 0.018 Uiso 1 1 calc R U . . .
C11 C 0.4525(5) 0.1953(5) 0.5693(5) 0.0167(13) Uani 1 1 d . . . . .
H11A H 0.4244 0.1982 0.6404 0.020 Uiso 1 1 calc R U . . .
H11B H 0.4277 0.1356 0.5500 0.020 Uiso 1 1 calc R U . . .
C12 C 0.6345(6) 0.2453(6) 0.5690(5) 0.0214(15) Uani 1 1 d . . . . .
H12A H 0.7218 0.2138 0.5526 0.026 Uiso 1 1 calc R U . . .
H12B H 0.6163 0.3172 0.5318 0.026 Uiso 1 1 calc R U . . .
C13 C 0.5873(6) 0.2700(6) 0.6747(5) 0.0200(14) Uani 1 1 d . . . . .
H13A H 0.5963 0.1984 0.7133 0.024 Uiso 1 1 calc R U . . .
H13B H 0.5020 0.3124 0.6906 0.024 Uiso 1 1 calc R U . . .
C14 C 0.6552(6) 0.3390(6) 0.6987(5) 0.0274(16) Uani 1 1 d . . . . .
H14A H 0.6473 0.4090 0.6581 0.033 Uiso 1 1 calc R U . . .
H14B H 0.7401 0.2955 0.6823 0.033 Uiso 1 1 calc R U . . .
C15 C 0.6136(7) 0.3705(7) 0.8041(6) 0.0381(19) Uani 1 1 d . . . . .
H15A H 0.6124 0.3024 0.8452 0.057 Uiso 1 1 calc R U . . .
H15B H 0.5338 0.4239 0.8183 0.057 Uiso 1 1 calc R U . . .
H15C H 0.6679 0.4054 0.8166 0.057 Uiso 1 1 calc R U . . .
C16 C 0.6330(5) 0.1433(6) 0.4317(5) 0.0191(14) Uani 1 1 d . . . . .
H16A H 0.6200 0.2167 0.3960 0.023 Uiso 1 1 calc R U . . .
H16B H 0.5887 0.0997 0.4138 0.023 Uiso 1 1 calc R U . . .
C17 C 0.7648(6) 0.0790(7) 0.4016(5) 0.0277(16) Uani 1 1 d . . . . .
H17A H 0.8098 0.1227 0.4184 0.033 Uiso 1 1 calc R U . . .
H17B H 0.7784 0.0055 0.4372 0.033 Uiso 1 1 calc R U . . .
C18 C 0.8090(6) 0.0593(7) 0.2938(5) 0.0301(17) Uani 1 1 d . . . . .
H18A H 0.7902 0.1330 0.2591 0.036 Uiso 1 1 calc R U . . .
H18B H 0.8962 0.0269 0.2753 0.036 Uiso 1 1 calc R U . . .
C19 C 0.7569(7) -0.0181(8) 0.2612(6) 0.039(2) Uani 1 1 d . . . . .
H19A H 0.6710 0.0154 0.2755 0.058 Uiso 1 1 calc R U . . .
H19B H 0.7744 -0.0913 0.2954 0.058 Uiso 1 1 calc R U . . .
H19C H 0.7916 -0.0286 0.1918 0.058 Uiso 1 1 calc R U . . .
C20 C 0.1322(7) 0.6665(6) 0.9024(5) 0.0303(17) Uani 1 1 d . . . . .
H20A H 0.0466 0.6808 0.9110 0.036 Uiso 1 1 calc R U . . .
H20B H 0.1594 0.7196 0.8511 0.036 Uiso 1 1 calc R U . . .
C21 C 0.1455(7) 0.6958(7) 0.9935(5) 0.0295(17) Uani 1 1 d . . . . .
H21A H 0.2307 0.6755 0.9889 0.035 Uiso 1 1 calc R U . . .
H21B H 0.1086 0.6510 1.0477 0.035 Uiso 1 1 calc R U . . .
C22 C 0.0891(7) 0.8194(8) 1.0139(6) 0.040(2) Uani 1 1 d . . . . .
H22A H 0.0056 0.8405 1.0130 0.048 Uiso 1 1 calc R U . . .
H22B H 0.1301 0.8635 0.9616 0.048 Uiso 1 1 calc R U . . .
C23 C 0.0924(8) 0.8521(9) 1.1095(7) 0.049(2) Uani 1 1 d . . . . .
H23A H 0.1749 0.8363 1.1095 0.074 Uiso 1 1 calc R U . . .
H23B H 0.0529 0.8083 1.1618 0.074 Uiso 1 1 calc R U . . .
H23C H 0.0515 0.9328 1.1190 0.074 Uiso 1 1 calc R U . . .
Br3 Br 0.63024(7) 0.91175(7) 0.61692(7) 0.0404(2) Uani 1 1 d . . . . .
C2S C 0.2052(6) 0.0590(6) 0.2393(5) 0.0222(15) Uani 1 1 d . . . . .
H2S H 0.2266 0.1058 0.2779 0.027 Uiso 1 1 calc R U . . .
C1S C 0.4752(6) 0.2204(7) 0.1602(5) 0.0283(16) Uani 1 1 d . . . . .
H1S H 0.4656 0.1533 0.2034 0.034 Uiso 1 1 calc R U . . .
Cl1 Cl 0.53364(15) 0.30074(16) 0.21340(13) 0.0282(4) Uani 1 1 d . . . . .
Cl2 Cl 0.57262(19) 0.1721(2) 0.04880(16) 0.0526(6) Uani 1 1 d . . . . .
Cl3 Cl 0.33506(17) 0.30054(18) 0.14798(14) 0.0360(5) Uani 1 1 d . . . . .
Cl4 Cl 0.33414(16) -0.01019(16) 0.15240(13) 0.0323(4) Uani 1 1 d . . . . .
Cl5 Cl 0.14359(15) -0.03934(15) 0.31865(13) 0.0268(4) Uani 1 1 d . . . . .
Cl6 Cl 0.10035(16) 0.14929(16) 0.18481(13) 0.0319(4) Uani 1 1 d . . . . .

loop_
_atom_site_aniso_label
_atom_site_aniso_U_11
_atom_site_aniso_U_22
_atom_site_aniso_U_33
_atom_site_aniso_U_23
_atom_site_aniso_U_13
_atom_site_aniso_U_12
C24 0.025(4) 0.031(5) 0.020(4) -0.002(4) -0.009(3) -0.008(4)
C25 0.027(5) 0.033(4) 0.021(4) 0.004(4) -0.011(4) -0.010(4)
C26 0.032(4) 0.033(5) 0.027(4) 0.000(5) -0.011(4) -0.014(5)
C27 0.042(6) 0.037(6) 0.041(5) 0.001(5) -0.012(5) -0.009(5)
C24A 0.026(6) 0.030(6) 0.023(6) -0.002(5) -0.011(5) -0.010(5)
C25A 0.025(6) 0.031(5) 0.022(5) 0.001(5) -0.013(5) -0.010(5)
C26A 0.027(5) 0.031(6) 0.025(5) 0.002(5) -0.010(5) -0.011(5)
C27A 0.033(7) 0.033(7) 0.033(6) 0.000(6) -0.005(6) -0.012(7)
Pd1 0.0119(2) 0.0193(3) 0.0222(3) -0.0044(2) -0.0095(2) -0.00103(19)
Br1 0.0205(4) 0.0445(5) 0.0301(4) -0.0034(3) -0.0101(3) -0.0111(3)
Br2 0.0217(4) 0.0279(4) 0.0337(4) -0.0010(3) -0.0132(3) -0.0086(3)
N1 0.007(2) 0.016(3) 0.022(3) -0.003(2) -0.005(2) -0.003(2)
N2 0.010(2) 0.016(3) 0.019(3) -0.003(2) -0.008(2) 0.000(2)
N3 0.008(2) 0.019(3) 0.025(3) 0.005(2) -0.007(2) -0.002(2)
N4 0.038(4) 0.028(4) 0.036(4) -0.005(3) -0.026(3) -0.002(3)
C1 0.005(3) 0.018(3) 0.030(4) -0.002(3) -0.004(3) -0.004(2)
C2 0.007(3) 0.018(3) 0.024(3) -0.002(3) -0.005(2) -0.004(2)
C3 0.015(3) 0.020(4) 0.030(4) -0.004(3) -0.008(3) -0.004(3)
C4 0.013(3) 0.017(4) 0.032(4) -0.002(3) -0.006(3) 0.001(3)
C5 0.014(3) 0.022(4) 0.031(4) 0.007(3) -0.013(3) -0.006(3)
C6 0.011(3) 0.023(4) 0.022(3) 0.002(3) -0.006(3) -0.006(3)
C7 0.005(3) 0.018(3) 0.020(3) 0.001(3) -0.002(2) -0.004(2)
C8 0.019(3) 0.022(4) 0.027(4) -0.005(3) -0.012(3) 0.000(3)
C9 0.011(3) 0.013(3) 0.023(3) 0.000(3) -0.005(3) -0.003(2)
C10 0.007(3) 0.017(3) 0.023(3) 0.001(3) -0.006(2) -0.005(2)
C11 0.009(3) 0.017(3) 0.025(3) 0.000(3) -0.007(3) -0.003(2)
C12 0.012(3) 0.026(4) 0.030(4) 0.000(3) -0.010(3) -0.007(3)
C13 0.013(3) 0.020(4) 0.027(4) 0.001(3) -0.008(3) -0.003(3)
C14 0.020(4) 0.027(4) 0.040(4) -0.002(3) -0.015(3) -0.007(3)
C15 0.042(5) 0.039(5) 0.042(5) -0.004(4) -0.021(4) -0.014(4)
C16 0.012(3) 0.025(4) 0.021(3) 0.000(3) -0.007(3) -0.005(3)
C17 0.010(3) 0.033(4) 0.037(4) -0.007(3) -0.005(3) -0.002(3)
C18 0.014(3) 0.036(5) 0.033(4) -0.004(3) 0.001(3) -0.003(3)
C19 0.026(4) 0.051(6) 0.041(5) -0.014(4) -0.008(4) -0.009(4)
C20 0.032(4) 0.029(4) 0.028(4) -0.005(3) -0.012(3) -0.002(3)
C21 0.033(4) 0.036(5) 0.025(4) -0.002(3) -0.011(3) -0.014(3)
C22 0.029(4) 0.047(5) 0.044(5) -0.015(4) -0.011(4) -0.007(4)
C23 0.046(5) 0.063(7) 0.047(5) -0.027(5) -0.008(4) -0.021(5)
Br3 0.0392(5) 0.0368(5) 0.0510(5) 0.0017(4) -0.0217(4) -0.0117(4)
C2S 0.020(3) 0.024(4) 0.024(4) 0.001(3) -0.007(3) -0.007(3)
C1S 0.025(4) 0.032(4) 0.030(4) -0.008(3) -0.008(3) -0.007(3)
Cl1 0.0254(9) 0.0356(10) 0.0290(9) -0.0039(8) -0.0095(7) -0.0137(8)
Cl2 0.0384(12) 0.0739(17) 0.0436(12) -0.0321(12) 0.0063(10) -0.0202(11)
Cl3 0.0313(10) 0.0432(12) 0.0395(11) -0.0069(9) -0.0209(8) -0.0068(8)
Cl4 0.0252(9) 0.0335(11) 0.0311(10) -0.0047(8) -0.0028(7) -0.0027(8)
Cl5 0.0230(8) 0.0263(9) 0.0323(9) 0.0033(7) -0.0101(7) -0.0082(7)
Cl6 0.0268(9) 0.0326(10) 0.0350(10) 0.0066(8) -0.0149(8) -0.0040(8)

loop_
_atom_type_symbol
_atom_type_description
_atom_type_scat_dispersion_real
_atom_type_scat_dispersion_imag
_atom_type_scat_source
C C 0.0033 0.0016 'International Tables Vol C Tables 4.2.6.8 and 6.1.1.4'
H H 0.0000 0.0000 'International Tables Vol C Tables 4.2.6.8 and 6.1.1.4'
N N 0.0061 0.0033 'International Tables Vol C Tables 4.2.6.8 and 6.1.1.4'
Br Br -0.2901 2.4595 'International Tables Vol C Tables 4.2.6.8 and 6.1.1.4'
Pd Pd -0.9988 1.0072 'International Tables Vol C Tables 4.2.6.8 and 6.1.1.4'
Cl Cl 0.1484 0.1585 'International Tables Vol C Tables 4.2.6.8 and 6.1.1.4'

loop_
_geom_angle_atom_site_label_1
_geom_angle_atom_site_label_2
_geom_angle_atom_site_label_3
_geom_angle
N4 C24 C25 113.8(8)
N4 C24 H24A 108.8
C25 C24 H24A 108.8
N4 C24 H24B 108.8
C25 C24 H24B 108.8
H24A C24 H24B 107.7
C26 C25 C24 113.9(10)
C26 C25 H25A 108.8
C24 C25 H25A 108.8
C26 C25 H25B 108.8
C24 C25 H25B 108.8
H25A C25 H25B 107.7
C25 C26 C27 113.4(10)
C25 C26 H26A 108.9
C27 C26 H26A 108.9
C25 C26 H26B 108.9
C27 C26 H26B 108.9
H26A C26 H26B 107.7
C26 C27 H27A 109.5
C26 C27 H27B 109.5
H27A C27 H27B 109.5
C26 C27 H27C 109.5
H27A C27 H27C 109.5
H27B C27 H27C 109.5
N4 C24A C25A 112.1(16)
N4 C24A H24C 109.2
C25A C24A H24C 109.2
N4 C24A H24D 109.2
C25A C24A H24D 109.2
H24C C24A H24D 107.9
C26A C25A C24A 117(2)
C26A C25A H25C 108.1
C24A C25A H25C 108.1
C26A C25A H25D 108.1
C24A C25A H25D 108.1
H25C C25A H25D 107.3
C25A C26A C27A 112(2)
C25A C26A H26C 109.3
C27A C26A H26C 109.3
C25A C26A H26D 109.3
C27A C26A H26D 109.3
H26C C26A H26D 108.0
C26A C27A H27D 109.5
C26A C27A H27E 109.5
H27D C27A H27E 109.5
C26A C27A H27F 109.5
H27D C27A H27F 109.5
H27E C27A H27F 109.5
C1 Pd1 N4 176.8(3)
C1 Pd1 Br1 88.72(17)
N4 Pd1 Br1 91.54(18)
C1 Pd1 Br2 90.79(17)
N4 Pd1 Br2 89.01(18)
Br1 Pd1 Br2 178.87(4)
C1 N1 N2 112.2(5)
C1 N1 C9 126.0(5)
N2 N1 C9 121.7(5)
C7 N2 N1 107.2(5)
C7 N2 C8 127.8(5)
N1 N2 C8 123.4(5)
C11 N3 C16 110.8(5)
C11 N3 C12 113.9(5)
C16 N3 C12 112.6(5)
C11 N3 H3N 99(5)
C16 N3 H3N 107(5)
C12 N3 H3N 112(5)
C24A N4 C20 119.0(9)
C24 N4 C20 121.1(7)
C24A N4 Pd1 128.0(9)
C24 N4 Pd1 114.0(5)
C20 N4 Pd1 110.3(4)
N1 C1 C2 104.7(6)
N1 C1 Pd1 126.3(5)
C2 C1 Pd1 129.0(5)
C7 C2 C3 120.4(6)
C7 C2 C1 107.6(6)
C3 C2 C1 132.1(6)
C4 C3 C2 117.9(6)
C4 C3 H3 121.0
C2 C3 H3 121.0
C3 C4 C5 120.5(6)
C3 C4 H4 119.7
C5 C4 H4 119.7
C6 C5 C4 123.2(6)
C6 C5 H5 118.4
C4 C5 H5 118.4
C5 C6 C7 116.1(6)
C5 C6 H6 121.9
C7 C6 H6 121.9
N2 C7 C2 108.2(5)
N2 C7 C6 130.0(6)
C2 C7 C6 121.8(6)
N2 C8 H8A 109.5
N2 C8 H8B 109.5
H8A C8 H8B 109.5
N2 C8 H8C 109.5
H8A C8 H8C 109.5
H8B C8 H8C 109.5
N1 C9 C10 112.3(5)
N1 C9 H9A 109.1
C10 C9 H9A 109.1
N1 C9 H9B 109.1
C10 C9 H9B 109.1
H9A C9 H9B 107.9
C11 C10 C9 107.8(5)
C11 C10 H10A 110.1
C9 C10 H10A 110.1
C11 C10 H10B 110.1
C9 C10 H10B 110.1
H10A C10 H10B 108.5
N3 C11 C10 113.7(5)
N3 C11 H11A 108.8
C10 C11 H11A 108.8
N3 C11 H11B 108.8
C10 C11 H11B 108.8
H11A C11 H11B 107.7
C13 C12 N3 114.4(5)
C13 C12 H12A 108.7
N3 C12 H12A 108.7
C13 C12 H12B 108.7
N3 C12 H12B 108.7
H12A C12 H12B 107.6
C12 C13 C14 109.1(6)
C12 C13 H13A 109.9
C14 C13 H13A 109.9
C12 C13 H13B 109.9
C14 C13 H13B 109.9
H13A C13 H13B 108.3
C13 C14 C15 113.8(6)
C13 C14 H14A 108.8
C15 C14 H14A 108.8
C13 C14 H14B 108.8
C15 C14 H14B 108.8
H14A C14 H14B 107.7
C14 C15 H15A 109.5
C14 C15 H15B 109.5
H15A C15 H15B 109.5
C14 C15 H15C 109.5
H15A C15 H15C 109.5
H15B C15 H15C 109.5
N3 C16 C17 112.6(5)
N3 C16 H16A 109.1
C17 C16 H16A 109.1
N3 C16 H16B 109.1
C17 C16 H16B 109.1
H16A C16 H16B 107.8
C18 C17 C16 110.8(6)
C18 C17 H17A 109.5
C16 C17 H17A 109.5
C18 C17 H17B 109.5
C16 C17 H17B 109.5
H17A C17 H17B 108.1
C19 C18 C17 114.4(6)
C19 C18 H18A 108.7
C17 C18 H18A 108.7
C19 C18 H18B 108.7
C17 C18 H18B 108.7
H18A C18 H18B 107.6
C18 C19 H19A 109.5
C18 C19 H19B 109.5
H19A C19 H19B 109.5
C18 C19 H19C 109.5
H19A C19 H19C 109.5
H19B C19 H19C 109.5
N4 C20 C21 118.5(6)
N4 C20 H20A 107.7
C21 C20 H20A 107.7
N4 C20 H20B 107.7
C21 C20 H20B 107.7
H20A C20 H20B 107.1
C20 C21 C22 112.0(6)
C20 C21 H21A 109.2
C22 C21 H21A 109.2
C20 C21 H21B 109.2
C22 C21 H21B 109.2
H21A C21 H21B 107.9
C21 C22 C23 114.1(8)
C21 C22 H22A 108.7
C23 C22 H22A 108.7
C21 C22 H22B 108.7
C23 C22 H22B 108.7
H22A C22 H22B 107.6
C22 C23 H23A 109.5
C22 C23 H23B 109.5
H23A C23 H23B 109.5
C22 C23 H23C 109.5
H23A C23 H23C 109.5
H23B C23 H23C 109.5
Cl4 C2S Cl6 110.9(4)
Cl4 C2S Cl5 111.0(4)
Cl6 C2S Cl5 110.2(4)
Cl4 C2S H2S 108.2
Cl6 C2S H2S 108.2
Cl5 C2S H2S 108.2
Cl2 C1S Cl3 110.8(4)
Cl2 C1S Cl1 110.4(4)
Cl3 C1S Cl1 110.6(4)
Cl2 C1S H1S 108.3
Cl3 C1S H1S 108.3
Cl1 C1S H1S 108.3

loop_
_geom_bond_atom_site_label_1
_geom_bond_atom_site_label_2
_geom_bond_distance
C24 N4 1.419(11)
C24 C25 1.503(8)
C24 H24A 0.9900
C24 H24B 0.9900
C25 C26 1.501(8)
C25 H25A 0.9900
C25 H25B 0.9900
C26 C27 1.502(8)
C26 H26A 0.9900
C26 H26B 0.9900
C27 H27A 0.9800
C27 H27B 0.9800
C27 H27C 0.9800
C24A N4 1.418(11)
C24A C25A 1.503(8)
C24A H24C 0.9900
C24A H24D 0.9900
C25A C26A 1.502(8)
C25A H25C 0.9900
C25A H25D 0.9900
C26A C27A 1.503(8)
C26A H26C 0.9900
C26A H26D 0.9900
C27A H27D 0.9800
C27A H27E 0.9800
C27A H27F 0.9800
Pd1 C1 1.965(7)
Pd1 N4 2.129(6)
Pd1 Br1 2.4237(9)
Pd1 Br2 2.4248(8)
N1 C1 1.340(8)
N1 N2 1.377(7)
N1 C9 1.461(8)
N2 C7 1.358(8)
N2 C8 1.453(8)
N3 C11 1.502(7)
N3 C16 1.504(8)
N3 C12 1.515(9)
N3 H3N 0.89(2)
N4 C20 1.480(10)
C1 C2 1.439(9)
C2 C7 1.396(9)
C2 C3 1.399(9)
C3 C4 1.382(10)
C3 H3 0.9500
C4 C5 1.404(10)
C4 H4 0.9500
C5 C6 1.358(10)
C5 H5 0.9500
C6 C7 1.417(9)
C6 H6 0.9500
C8 H8A 0.9800
C8 H8B 0.9800
C8 H8C 0.9800
C9 C10 1.529(8)
C9 H9A 0.9900
C9 H9B 0.9900
C10 C11 1.523(8)
C10 H10A 0.9900
C10 H10B 0.9900
C11 H11A 0.9900
C11 H11B 0.9900
C12 C13 1.506(9)
C12 H12A 0.9900
C12 H12B 0.9900
C13 C14 1.514(9)
C13 H13A 0.9900
C13 H13B 0.9900
C14 C15 1.524(11)
C14 H14A 0.9900
C14 H14B 0.9900
C15 H15A 0.9800
C15 H15B 0.9800
C15 H15C 0.9800
C16 C17 1.526(8)
C16 H16A 0.9900
C16 H16B 0.9900
C17 C18 1.524(10)
C17 H17A 0.9900
C17 H17B 0.9900
C18 C19 1.508(11)
C18 H18A 0.9900
C18 H18B 0.9900
C19 H19A 0.9800
C19 H19B 0.9800
C19 H19C 0.9800
C20 C21 1.491(10)
C20 H20A 0.9900
C20 H20B 0.9900
C21 C22 1.505(11)
C21 H21A 0.9900
C21 H21B 0.9900
C22 C23 1.518(11)
C22 H22A 0.9900
C22 H22B 0.9900
C23 H23A 0.9800
C23 H23B 0.9800
C23 H23C 0.9800
C2S Cl4 1.753(7)
C2S Cl6 1.756(7)
C2S Cl5 1.771(7)
C2S H2S 1.0000
C1S Cl2 1.745(7)
C1S Cl3 1.762(7)
C1S Cl1 1.772(7)
C1S H1S 1.0000
